data_7159743
loop_
_publ_author_name
'Hazarika, Roktopol'
'Dutta, Sanghamitra'
'Sarmah, Samprity'
'Hazarika, Priyanuj Krishnann'
'Singh, Kuldeep'
'Kumar, Arvind'
'Sarma, Bipul'
'Sarma, Diganta'

_publ_section_title
;
 PCy<sub>3</sub>-assisted Ag(I)-catalyzed click reaction for
 regioselective synthesis of 1,4-disubstituted 1,2,3-triazoles at room
 temperature.
;
_journal_issue 4
_journal_name_full 'Organic &amp; biomolecular chemistry'
_journal_page_first 694
_journal_page_last 698
_journal_paper_doi 10.1039/d3ob01738a
_journal_volume 22
_journal_year 2024
_chemical_formula_sum 'C36 H55 Ag N O3 P2'
_chemical_formula_weight 719.62
_space_group_crystal_system triclinic
_space_group_IT_number 2
_space_group_name_Hall '-P 1'
_space_group_name_H-M_alt 'P -1'
_atom_sites_solution_hydrogens geom
_audit_creation_method SHELXL-2014/7
_audit_update_record
;
2023-04-06 deposited with the CCDC.	2023-11-29 downloaded from the CCDC.
;
_cell_angle_alpha 94.658(6)
_cell_angle_beta 96.469(6)
_cell_angle_gamma 116.368(6)
_cell_formula_units_Z 2
_cell_length_a 9.262(2)
_cell_length_b 9.837(2)
_cell_length_c 23.332(5)
_cell_measurement_reflns_used 7014
_cell_measurement_temperature 100(2)
_cell_measurement_theta_max 26.06
_cell_measurement_theta_min 2.34
_cell_volume 1871.8(7)
_computing_cell_refinement 'Bruker SAINT'
_computing_data_collection 'Bruker APEX2'
_computing_data_reduction 'Bruker SAINT'
_computing_molecular_graphics 'Bruker SHELXTL'
_computing_publication_material 'Bruker SHELXTL'
_computing_structure_refinement 'SHELXL-2014/7 (Sheldrick, 2014)'
_computing_structure_solution 'SHELXS-97 (Sheldrick 2008)'
_diffrn_ambient_temperature 100(2)
_diffrn_measured_fraction_theta_full 1.000
_diffrn_measured_fraction_theta_max 1.000
_diffrn_measurement_device_type 'Bruker APEX-II CCD'
_diffrn_measurement_method '\f and \w scans'
_diffrn_radiation_type MoK\a
_diffrn_radiation_wavelength 0.71073
_diffrn_reflns_av_R_equivalents 0.0946
_diffrn_reflns_av_unetI/netI 0.0480
_diffrn_reflns_Laue_measured_fraction_full 1.000
_diffrn_reflns_Laue_measured_fraction_max 1.000
_diffrn_reflns_limit_h_max 11
_diffrn_reflns_limit_h_min -11
_diffrn_reflns_limit_k_max 12
_diffrn_reflns_limit_k_min -12
_diffrn_reflns_limit_l_max 28
_diffrn_reflns_limit_l_min -28
_diffrn_reflns_number 71962
_diffrn_reflns_point_group_measured_fraction_full 1.000
_diffrn_reflns_point_group_measured_fraction_max 1.000
_diffrn_reflns_theta_full 25.000
_diffrn_reflns_theta_max 25.998
_diffrn_reflns_theta_min 0.888
_exptl_absorpt_coefficient_mu 0.657
_exptl_absorpt_correction_T_max 0.870
_exptl_absorpt_correction_T_min 0.820
_exptl_absorpt_correction_type multi-scan
_exptl_absorpt_process_details SADABS
_exptl_crystal_colour colourless
_exptl_crystal_density_diffrn 1.277
_exptl_crystal_description block
_exptl_crystal_F_000 758
_exptl_crystal_size_max 0.340
_exptl_crystal_size_mid 0.250
_exptl_crystal_size_min 0.210
_refine_diff_density_max 0.862
_refine_diff_density_min -0.666
_refine_diff_density_rms 0.084
_refine_ls_extinction_method none
_refine_ls_goodness_of_fit_ref 1.067
_refine_ls_hydrogen_treatment constr
_refine_ls_matrix_type full
_refine_ls_number_parameters 406
_refine_ls_number_reflns 7362
_refine_ls_number_restraints 0
_refine_ls_restrained_S_all 1.067
_refine_ls_R_factor_all 0.0705
_refine_ls_R_factor_gt 0.0511
_refine_ls_shift/su_max 0.001
_refine_ls_shift/su_mean 0.000
_refine_ls_structure_factor_coef Fsqd
_refine_ls_weighting_details 'w=1/[\s^2^(Fo^2^)+(0.0677P)^2^+1.7530P] where P=(Fo^2^+2Fc^2^)/3'
_refine_ls_weighting_scheme calc
_refine_ls_wR_factor_gt 0.1284
_refine_ls_wR_factor_ref 0.1406
_reflns_Friedel_coverage 0.000
_reflns_number_gt 5751
_reflns_number_total 7362
_reflns_threshold_expression 'I > 2\s(I)'
_cod_data_source_file d3ob01738a2.cif
_cod_data_source_block BS_RN_Ag_1_0m_a
_cod_depositor_comments 'Adding full bibliography for 7159742--7159743.cif.'
_cod_database_code 7159743
_shelx_shelxl_version_number 2014/7
_shelx_space_group_comment
;
The symmetry employed for this shelxl refinement is uniquely defined
by the following loop, which should always be used as a source of
symmetry information in preference to the above space-group names.
They are only intended as comments.
;
_shelx_estimated_absorpt_t_min 0.808
_shelx_estimated_absorpt_t_max 0.874
_exptl_absorpt_special_details SADABS

loop_
_space_group_symop_operation_xyz
'x, y, z'
'-x, -y, -z'

loop_
_atom_site_label
_atom_site_type_symbol
_atom_site_fract_x
_atom_site_fract_y
_atom_site_fract_z
_atom_site_U_iso_or_equiv
_atom_site_adp_type
_atom_site_occupancy
_atom_site_site_symmetry_order
_atom_site_calc_flag
_atom_site_refinement_flags_posn
_atom_site_refinement_flags_adp
_atom_site_refinement_flags_occupancy
_atom_site_disorder_assembly
_atom_site_disorder_group
Ag1 Ag 0.43057(4) 0.65037(4) 0.74662(2) 0.04268(13) Uani 1 1 d . . . . .
P2 P 0.34982(13) 0.72082(12) 0.65524(5) 0.0380(2) Uani 1 1 d . . . . .
P1 P 0.34102(14) 0.60381(13) 0.84060(5) 0.0403(3) Uani 1 1 d . . . . .
C19 C 0.4777(5) 0.5741(5) 0.89661(18) 0.0428(10) Uani 1 1 d . . . . .
H19 H 0.4244 0.5531 0.9321 0.051 Uiso 1 1 calc R U . . .
O1 O 0.6243(6) 0.5475(6) 0.7337(3) 0.1010(15) Uani 1 1 d . . . . .
C1 C 0.1475(5) 0.5753(5) 0.61525(18) 0.0416(9) Uani 1 1 d . . . . .
H1 H 0.1242 0.6122 0.5783 0.050 Uiso 1 1 calc R U . . .
C31 C 0.3251(5) 0.8953(5) 0.67055(19) 0.0446(10) Uani 1 1 d . . . . .
H31 H 0.2441 0.8699 0.6979 0.054 Uiso 1 1 calc R U . . .
N1 N 0.7552(8) 0.6361(9) 0.7597(2) 0.0904(17) Uani 1 1 d . . . . .
C7 C 0.1350(6) 0.4398(5) 0.8327(2) 0.0491(11) Uani 1 1 d . . . . .
H7 H 0.0570 0.4818 0.8217 0.059 Uiso 1 1 calc R U . . .
C36 C 0.4804(6) 1.0290(5) 0.7042(2) 0.0581(13) Uani 1 1 d . . . . .
H36A H 0.5651 1.0620 0.6789 0.070 Uiso 1 1 calc R U . . .
H36B H 0.5214 0.9946 0.7383 0.070 Uiso 1 1 calc R U . . .
C6 C 0.0133(5) 0.5571(5) 0.6513(2) 0.0529(11) Uani 1 1 d . . . . .
H6A H 0.0391 0.5290 0.6895 0.063 Uiso 1 1 calc R U . . .
H6B H 0.0098 0.6561 0.6584 0.063 Uiso 1 1 calc R U . . .
C24 C 0.6424(6) 0.7169(5) 0.9140(2) 0.0553(12) Uani 1 1 d . . . . .
H24A H 0.6938 0.7453 0.8790 0.066 Uiso 1 1 calc R U . . .
H24B H 0.6253 0.8035 0.9306 0.066 Uiso 1 1 calc R U . . .
C30 C 0.4344(6) 0.7554(7) 0.5399(2) 0.0669(15) Uani 1 1 d . . . . .
C20 C 0.5003(6) 0.4354(5) 0.8758(2) 0.0527(11) Uani 1 1 d . . . . .
H20A H 0.3926 0.3430 0.8678 0.063 Uiso 1 1 calc R U . . .
H20B H 0.5451 0.4502 0.8390 0.063 Uiso 1 1 calc R U . . .
C25 C 0.4951(6) 0.7582(8) 0.6030(2) 0.0744(18) Uani 1 1 d . . . . .
C13 C 0.3245(7) 0.7743(6) 0.8734(2) 0.0603(13) Uani 1 1 d . . . . .
H13 H 0.4398 0.8576 0.8806 0.072 Uiso 1 1 calc R U . . .
C2 C 0.1457(6) 0.4217(5) 0.5994(2) 0.0569(12) Uani 1 1 d . . . . .
H2A H 0.2290 0.4344 0.5743 0.068 Uiso 1 1 calc R U . . .
H2B H 0.1749 0.3862 0.6354 0.068 Uiso 1 1 calc R U . . .
C14 C 0.2741(7) 0.7714(6) 0.9327(2) 0.0617(13) Uani 1 1 d . . . . .
H14A H 0.3521 0.7562 0.9608 0.074 Uiso 1 1 calc R U . . .
H14B H 0.1645 0.6840 0.9307 0.074 Uiso 1 1 calc R U . . .
C12 C 0.0857(7) 0.3672(6) 0.8878(2) 0.0613(13) Uani 1 1 d . . . . .
H12A H 0.1577 0.3214 0.9006 0.074 Uiso 1 1 calc R U . . .
H12B H 0.1004 0.4476 0.9195 0.074 Uiso 1 1 calc R U . . .
C32 C 0.2545(7) 0.9480(6) 0.6197(2) 0.0574(12) Uani 1 1 d . . . . .
H32A H 0.1506 0.8617 0.5992 0.069 Uiso 1 1 calc R U . . .
H32B H 0.3318 0.9804 0.5916 0.069 Uiso 1 1 calc R U . . .
C21 C 0.6143(6) 0.4101(6) 0.9206(2) 0.0645(14) Uani 1 1 d . . . . .
H21A H 0.5641 0.3844 0.9560 0.077 Uiso 1 1 calc R U . . .
H21B H 0.6303 0.3223 0.9046 0.077 Uiso 1 1 calc R U . . .
C3 C -0.0197(7) 0.3020(6) 0.5677(2) 0.0670(14) Uani 1 1 d . . . . .
H3A H -0.0451 0.3329 0.5300 0.080 Uiso 1 1 calc R U . . .
H3B H -0.0173 0.2027 0.5594 0.080 Uiso 1 1 calc R U . . .
C23 C 0.7559(6) 0.6894(7) 0.9587(2) 0.0658(14) Uani 1 1 d . . . . .
H23A H 0.8637 0.7815 0.9674 0.079 Uiso 1 1 calc R U . . .
H23B H 0.7102 0.6724 0.9953 0.079 Uiso 1 1 calc R U . . .
C5 C -0.1530(6) 0.4341(6) 0.6200(3) 0.0673(14) Uani 1 1 d . . . . .
H5A H -0.2355 0.4198 0.6455 0.081 Uiso 1 1 calc R U . . .
H5B H -0.1848 0.4686 0.5842 0.081 Uiso 1 1 calc R U . . .
C8 C 0.1015(7) 0.3158(6) 0.7828(2) 0.0670(14) Uani 1 1 d . . . . .
H8A H 0.1743 0.2683 0.7917 0.080 Uiso 1 1 calc R U . . .
H8B H 0.1274 0.3630 0.7470 0.080 Uiso 1 1 calc R U . . .
C35 C 0.4526(7) 1.1656(6) 0.7254(3) 0.0689(15) Uani 1 1 d . . . . .
H35A H 0.3799 1.1372 0.7550 0.083 Uiso 1 1 calc R U . . .
H35B H 0.5584 1.2527 0.7440 0.083 Uiso 1 1 calc R U . . .
C4 C -0.1517(7) 0.2828(6) 0.6039(3) 0.0674(14) Uani 1 1 d . . . . .
H4A H -0.2595 0.2078 0.5815 0.081 Uiso 1 1 calc R U . . .
H4B H -0.1322 0.2422 0.6398 0.081 Uiso 1 1 calc R U . . .
C9 C -0.0760(7) 0.1913(7) 0.7716(3) 0.0775(17) Uani 1 1 d . . . . .
H9A H -0.1482 0.2359 0.7576 0.093 Uiso 1 1 calc R U . . .
H9B H -0.0897 0.1093 0.7407 0.093 Uiso 1 1 calc R U . . .
C34 C 0.3773(7) 1.2143(6) 0.6759(3) 0.0707(15) Uani 1 1 d . . . . .
H34A H 0.4573 1.2578 0.6494 0.085 Uiso 1 1 calc R U . . .
H34B H 0.3509 1.2956 0.6916 0.085 Uiso 1 1 calc R U . . .
C33 C 0.2237(7) 1.0819(6) 0.6419(3) 0.0727(16) Uani 1 1 d . . . . .
H33A H 0.1821 1.1174 0.6083 0.087 Uiso 1 1 calc R U . . .
H33B H 0.1388 1.0464 0.6671 0.087 Uiso 1 1 calc R U . . .
O2 O 0.7672(8) 0.7668(7) 0.7733(3) 0.152(3) Uani 1 1 d . . . . .
C22 C 0.7782(7) 0.5512(7) 0.9367(3) 0.0714(16) Uani 1 1 d . . . . .
H22A H 0.8334 0.5716 0.9021 0.086 Uiso 1 1 calc R U . . .
H22B H 0.8481 0.5332 0.9673 0.086 Uiso 1 1 calc R U . . .
C17 C 0.2438(9) 0.9801(7) 0.8543(3) 0.0805(18) Uani 1 1 d . . . . .
H17A H 0.3571 1.0632 0.8587 0.097 Uiso 1 1 calc R U . . .
H17B H 0.1739 1.0038 0.8257 0.097 Uiso 1 1 calc R U . . .
C18 C 0.2390(9) 0.8287(7) 0.8312(3) 0.0833(19) Uani 1 1 d . . . . .
H18A H 0.1236 0.7497 0.8202 0.100 Uiso 1 1 calc R U . . .
H18B H 0.2893 0.8410 0.7954 0.100 Uiso 1 1 calc R U . . .
C10 C -0.1261(8) 0.1227(7) 0.8266(3) 0.0842(18) Uani 1 1 d . . . . .
H10A H -0.2444 0.0507 0.8191 0.101 Uiso 1 1 calc R U . . .
H10B H -0.0661 0.0640 0.8371 0.101 Uiso 1 1 calc R U . . .
C11 C -0.0911(8) 0.2440(7) 0.8763(3) 0.088(2) Uani 1 1 d . . . . .
H11A H -0.1173 0.1959 0.9119 0.105 Uiso 1 1 calc R U . . .
H11B H -0.1631 0.2926 0.8679 0.105 Uiso 1 1 calc R U . . .
C15 C 0.2700(10) 0.9208(8) 0.9542(3) 0.095(2) Uani 1 1 d . . . . .
H15A H 0.2171 0.9062 0.9893 0.114 Uiso 1 1 calc R U . . .
H15B H 0.3840 1.0022 0.9662 0.114 Uiso 1 1 calc R U . . .
C27 C 0.7670(8) 0.7964(9) 0.5815(3) 0.097(2) Uani 1 1 d . . . . .
C16 C 0.1854(11) 0.9748(8) 0.9125(3) 0.104(3) Uani 1 1 d . . . . .
H16A H 0.2040 1.0787 0.9284 0.125 Uiso 1 1 calc R U . . .
H16B H 0.0664 0.9057 0.9067 0.125 Uiso 1 1 calc R U . . .
C29A C 0.572(2) 0.8280(18) 0.5043(8) 0.067(4) Uani 0.5 1 d . . P A 2
O3 O 0.8565(9) 0.5945(13) 0.7706(4) 0.227(5) Uani 1 1 d . . . . .
C28 C 0.7095(12) 0.7959(15) 0.5182(4) 0.145(4) Uani 1 1 d . . . . .
C26A C 0.6149(17) 0.7101(19) 0.6150(7) 0.081(5) Uani 0.5 1 d . . P . .
C29B C 0.555(3) 0.742(2) 0.4977(8) 0.091(6) Uani 0.5 1 d . . P A .
C26B C 0.6616(14) 0.825(2) 0.6245(6) 0.086(5) Uani 0.5 1 d . . P . .

loop_
_atom_site_aniso_label
_atom_site_aniso_U_11
_atom_site_aniso_U_22
_atom_site_aniso_U_33
_atom_site_aniso_U_23
_atom_site_aniso_U_13
_atom_site_aniso_U_12
Ag1 0.0494(2) 0.0461(2) 0.03707(19) 0.00960(13) 0.00555(14) 0.02555(16)
P2 0.0365(6) 0.0437(6) 0.0367(6) 0.0128(5) 0.0063(4) 0.0197(5)
P1 0.0508(7) 0.0434(6) 0.0350(6) 0.0092(5) 0.0074(5) 0.0282(5)
C19 0.050(3) 0.052(3) 0.035(2) 0.0098(19) 0.0081(19) 0.030(2)
O1 0.085(3) 0.086(3) 0.140(5) 0.004(3) 0.008(3) 0.051(3)
C1 0.041(2) 0.047(2) 0.040(2) 0.0115(19) 0.0063(18) 0.023(2)
C31 0.045(2) 0.043(2) 0.045(2) 0.0101(19) 0.0008(19) 0.020(2)
N1 0.071(4) 0.126(5) 0.072(4) -0.013(3) 0.000(3) 0.052(4)
C7 0.051(3) 0.054(3) 0.051(3) 0.015(2) 0.015(2) 0.029(2)
C36 0.052(3) 0.049(3) 0.067(3) 0.004(2) -0.011(2) 0.022(2)
C6 0.039(2) 0.055(3) 0.060(3) 0.003(2) 0.010(2) 0.018(2)
C24 0.056(3) 0.053(3) 0.056(3) 0.002(2) 0.009(2) 0.025(2)
C30 0.058(3) 0.108(4) 0.038(3) 0.016(3) 0.015(2) 0.039(3)
C20 0.062(3) 0.055(3) 0.051(3) 0.009(2) 0.009(2) 0.035(2)
C25 0.046(3) 0.144(6) 0.044(3) 0.029(3) 0.016(2) 0.049(3)
C13 0.092(4) 0.064(3) 0.050(3) 0.012(2) 0.014(3) 0.057(3)
C2 0.052(3) 0.051(3) 0.067(3) 0.003(2) 0.010(2) 0.025(2)
C14 0.091(4) 0.056(3) 0.049(3) 0.009(2) 0.020(3) 0.041(3)
C12 0.079(4) 0.051(3) 0.056(3) 0.012(2) 0.027(3) 0.027(3)
C32 0.067(3) 0.053(3) 0.055(3) 0.011(2) -0.002(2) 0.032(3)
C21 0.065(3) 0.080(4) 0.075(4) 0.025(3) 0.017(3) 0.053(3)
C3 0.071(4) 0.051(3) 0.068(3) -0.005(3) 0.000(3) 0.023(3)
C23 0.053(3) 0.093(4) 0.053(3) 0.003(3) 0.004(2) 0.038(3)
C5 0.039(3) 0.060(3) 0.090(4) 0.000(3) 0.012(3) 0.013(2)
C8 0.071(4) 0.060(3) 0.050(3) 0.003(2) 0.004(3) 0.014(3)
C35 0.078(4) 0.050(3) 0.071(4) 0.002(3) -0.003(3) 0.026(3)
C4 0.056(3) 0.052(3) 0.078(4) 0.010(3) 0.002(3) 0.012(2)
C9 0.061(4) 0.078(4) 0.070(4) 0.006(3) -0.004(3) 0.016(3)
C34 0.084(4) 0.047(3) 0.083(4) 0.010(3) 0.009(3) 0.032(3)
C33 0.077(4) 0.064(3) 0.087(4) 0.012(3) -0.006(3) 0.045(3)
O2 0.149(6) 0.097(4) 0.137(5) -0.027(4) 0.018(4) 0.000(4)
C22 0.060(3) 0.108(5) 0.065(3) 0.015(3) 0.011(3) 0.055(3)
C17 0.123(5) 0.063(3) 0.083(4) 0.019(3) 0.027(4) 0.064(4)
C18 0.139(6) 0.087(4) 0.063(4) 0.023(3) 0.027(4) 0.082(4)
C10 0.070(4) 0.062(4) 0.111(5) 0.018(4) 0.016(4) 0.020(3)
C11 0.081(4) 0.076(4) 0.111(5) 0.029(4) 0.051(4) 0.030(4)
C15 0.146(6) 0.114(5) 0.059(4) -0.009(3) 0.012(4) 0.095(5)
C27 0.066(4) 0.153(7) 0.109(5) 0.057(5) 0.050(4) 0.069(4)
C16 0.169(8) 0.091(5) 0.102(5) 0.031(4) 0.056(5) 0.093(5)
C29A 0.070(10) 0.092(11) 0.052(8) 0.023(9) 0.029(7) 0.044(10)
O3 0.147(6) 0.430(14) 0.173(7) -0.043(8) -0.022(5) 0.217(9)
C28 0.113(7) 0.285(14) 0.092(6) 0.065(7) 0.069(5) 0.122(9)
C26A 0.062(9) 0.126(12) 0.107(11) 0.069(11) 0.053(8) 0.073(9)
C29B 0.076(10) 0.116(15) 0.055(8) 0.007(11) 0.035(7) 0.017(13)
C26B 0.025(5) 0.150(14) 0.060(7) 0.014(10) 0.004(5) 0.020(8)

loop_
_atom_type_symbol
_atom_type_description
_atom_type_scat_dispersion_real
_atom_type_scat_dispersion_imag
_atom_type_scat_source
C C 0.0033 0.0016 'International Tables Vol C Tables 4.2.6.8 and 6.1.1.4'
H H 0.0000 0.0000 'International Tables Vol C Tables 4.2.6.8 and 6.1.1.4'
N N 0.0061 0.0033 'International Tables Vol C Tables 4.2.6.8 and 6.1.1.4'
O O 0.0106 0.0060 'International Tables Vol C Tables 4.2.6.8 and 6.1.1.4'
Ag Ag -0.8971 1.1015 'International Tables Vol C Tables 4.2.6.8 and 6.1.1.4'
P P 0.1023 0.0942 'International Tables Vol C Tables 4.2.6.8 and 6.1.1.4'

loop_
_geom_angle_atom_site_label_1
_geom_angle_atom_site_label_2
_geom_angle_atom_site_label_3
_geom_angle
_geom_angle_site_symmetry_1
_geom_angle_site_symmetry_3
_geom_angle_publ_flag
P2 Ag1 P1 139.11(4) . . ?
P2 Ag1 O1 109.97(14) . . ?
P1 Ag1 O1 109.52(14) . . ?
C31 P2 C25 107.5(3) . . ?
C31 P2 C1 104.49(19) . . ?
C25 P2 C1 106.6(2) . . ?
C31 P2 Ag1 109.43(14) . . ?
C25 P2 Ag1 115.03(17) . . ?
C1 P2 Ag1 113.18(14) . . ?
C7 P1 C19 107.9(2) . . ?
C7 P1 C13 106.1(2) . . ?
C19 P1 C13 105.0(2) . . ?
C7 P1 Ag1 111.79(15) . . ?
C19 P1 Ag1 116.49(14) . . ?
C13 P1 Ag1 108.78(16) . . ?
C20 C19 C24 110.9(4) . . ?
C20 C19 P1 110.8(3) . . ?
C24 C19 P1 111.6(3) . . ?
C20 C19 H19 107.8 . . ?
C24 C19 H19 107.8 . . ?
P1 C19 H19 107.8 . . ?
N1 O1 Ag1 109.0(4) . . ?
C2 C1 C6 110.3(4) . . ?
C2 C1 P2 111.5(3) . . ?
C6 C1 P2 110.5(3) . . ?
C2 C1 H1 108.1 . . ?
C6 C1 H1 108.1 . . ?
P2 C1 H1 108.1 . . ?
C36 C31 C32 110.1(4) . . ?
C36 C31 P2 112.2(3) . . ?
C32 C31 P2 117.8(3) . . ?
C36 C31 H31 105.2 . . ?
C32 C31 H31 105.2 . . ?
P2 C31 H31 105.2 . . ?
O1 N1 O3 119.5(8) . . ?
O1 N1 O2 112.9(6) . . ?
O3 N1 O2 127.6(8) . . ?
C8 C7 C12 109.7(4) . . ?
C8 C7 P1 112.9(3) . . ?
C12 C7 P1 116.8(3) . . ?
C8 C7 H7 105.5 . . ?
C12 C7 H7 105.5 . . ?
P1 C7 H7 105.5 . . ?
C31 C36 C35 112.2(4) . . ?
C31 C36 H36A 109.2 . . ?
C35 C36 H36A 109.2 . . ?
C31 C36 H36B 109.2 . . ?
C35 C36 H36B 109.2 . . ?
H36A C36 H36B 107.9 . . ?
C5 C6 C1 111.2(4) . . ?
C5 C6 H6A 109.4 . . ?
C1 C6 H6A 109.4 . . ?
C5 C6 H6B 109.4 . . ?
C1 C6 H6B 109.4 . . ?
H6A C6 H6B 108.0 . . ?
C23 C24 C19 111.1(4) . . ?
C23 C24 H24A 109.4 . . ?
C19 C24 H24A 109.4 . . ?
C23 C24 H24B 109.4 . . ?
C19 C24 H24B 109.4 . . ?
H24A C24 H24B 108.0 . . ?
C25 C30 C29A 113.5(8) . . ?
C25 C30 C29B 112.0(9) . . ?
C29A C30 C29B 28.7(7) . . ?
C21 C20 C19 111.8(4) . . ?
C21 C20 H20A 109.2 . . ?
C19 C20 H20A 109.2 . . ?
C21 C20 H20B 109.2 . . ?
C19 C20 H20B 109.2 . . ?
H20A C20 H20B 107.9 . . ?
C26B C25 C26A 42.5(8) . . ?
C26B C25 C30 120.7(7) . . ?
C26A C25 C30 117.7(8) . . ?
C26B C25 P2 118.9(7) . . ?
C26A C25 P2 116.0(6) . . ?
C30 C25 P2 118.3(4) . . ?
C18 C13 C14 113.9(4) . . ?
C18 C13 P1 112.4(4) . . ?
C14 C13 P1 117.7(3) . . ?
C18 C13 H13 103.6 . . ?
C14 C13 H13 103.6 . . ?
P1 C13 H13 103.6 . . ?
C3 C2 C1 111.8(4) . . ?
C3 C2 H2A 109.3 . . ?
C1 C2 H2A 109.3 . . ?
C3 C2 H2B 109.3 . . ?
C1 C2 H2B 109.3 . . ?
H2A C2 H2B 107.9 . . ?
C13 C14 C15 111.4(4) . . ?
C13 C14 H14A 109.4 . . ?
C15 C14 H14A 109.4 . . ?
C13 C14 H14B 109.4 . . ?
C15 C14 H14B 109.4 . . ?
H14A C14 H14B 108.0 . . ?
C11 C12 C7 111.0(5) . . ?
C11 C12 H12A 109.4 . . ?
C7 C12 H12A 109.4 . . ?
C11 C12 H12B 109.4 . . ?
C7 C12 H12B 109.4 . . ?
H12A C12 H12B 108.0 . . ?
C31 C32 C33 110.3(4) . . ?
C31 C32 H32A 109.6 . . ?
C33 C32 H32A 109.6 . . ?
C31 C32 H32B 109.6 . . ?
C33 C32 H32B 109.6 . . ?
H32A C32 H32B 108.1 . . ?
C22 C21 C20 111.4(4) . . ?
C22 C21 H21A 109.4 . . ?
C20 C21 H21A 109.4 . . ?
C22 C21 H21B 109.4 . . ?
C20 C21 H21B 109.4 . . ?
H21A C21 H21B 108.0 . . ?
C4 C3 C2 110.9(4) . . ?
C4 C3 H3A 109.5 . . ?
C2 C3 H3A 109.5 . . ?
C4 C3 H3B 109.5 . . ?
C2 C3 H3B 109.5 . . ?
H3A C3 H3B 108.0 . . ?
C22 C23 C24 111.5(4) . . ?
C22 C23 H23A 109.3 . . ?
C24 C23 H23A 109.3 . . ?
C22 C23 H23B 109.3 . . ?
C24 C23 H23B 109.3 . . ?
H23A C23 H23B 108.0 . . ?
C4 C5 C6 111.8(4) . . ?
C4 C5 H5A 109.2 . . ?
C6 C5 H5A 109.2 . . ?
C4 C5 H5B 109.2 . . ?
C6 C5 H5B 109.2 . . ?
H5A C5 H5B 107.9 . . ?
C7 C8 C9 112.4(5) . . ?
C7 C8 H8A 109.1 . . ?
C9 C8 H8A 109.1 . . ?
C7 C8 H8B 109.1 . . ?
C9 C8 H8B 109.1 . . ?
H8A C8 H8B 107.9 . . ?
C34 C35 C36 111.3(5) . . ?
C34 C35 H35A 109.4 . . ?
C36 C35 H35A 109.4 . . ?
C34 C35 H35B 109.4 . . ?
C36 C35 H35B 109.4 . . ?
H35A C35 H35B 108.0 . . ?
C5 C4 C3 110.8(4) . . ?
C5 C4 H4A 109.5 . . ?
C3 C4 H4A 109.5 . . ?
C5 C4 H4B 109.5 . . ?
C3 C4 H4B 109.5 . . ?
H4A C4 H4B 108.1 . . ?
C10 C9 C8 111.4(5) . . ?
C10 C9 H9A 109.4 . . ?
C8 C9 H9A 109.4 . . ?
C10 C9 H9B 109.4 . . ?
C8 C9 H9B 109.4 . . ?
H9A C9 H9B 108.0 . . ?
C35 C34 C33 111.9(4) . . ?
C35 C34 H34A 109.2 . . ?
C33 C34 H34A 109.2 . . ?
C35 C34 H34B 109.2 . . ?
C33 C34 H34B 109.2 . . ?
H34A C34 H34B 107.9 . . ?
C34 C33 C32 111.7(5) . . ?
C34 C33 H33A 109.3 . . ?
C32 C33 H33A 109.3 . . ?
C34 C33 H33B 109.3 . . ?
C32 C33 H33B 109.3 . . ?
H33A C33 H33B 107.9 . . ?
C21 C22 C23 110.3(4) . . ?
C21 C22 H22A 109.6 . . ?
C23 C22 H22A 109.6 . . ?
C21 C22 H22B 109.6 . . ?
C23 C22 H22B 109.6 . . ?
H22A C22 H22B 108.1 . . ?
C16 C17 C18 111.8(5) . . ?
C16 C17 H17A 109.3 . . ?
C18 C17 H17A 109.3 . . ?
C16 C17 H17B 109.3 . . ?
C18 C17 H17B 109.3 . . ?
H17A C17 H17B 107.9 . . ?
C13 C18 C17 113.4(5) . . ?
C13 C18 H18A 108.9 . . ?
C17 C18 H18A 108.9 . . ?
C13 C18 H18B 108.9 . . ?
C17 C18 H18B 108.9 . . ?
H18A C18 H18B 107.7 . . ?
C11 C10 C9 111.4(5) . . ?
C11 C10 H10A 109.3 . . ?
C9 C10 H10A 109.3 . . ?
C11 C10 H10B 109.3 . . ?
C9 C10 H10B 109.3 . . ?
H10A C10 H10B 108.0 . . ?
C10 C11 C12 112.9(5) . . ?
C10 C11 H11A 109.0 . . ?
C12 C11 H11A 109.0 . . ?
C10 C11 H11B 109.0 . . ?
C12 C11 H11B 109.0 . . ?
H11A C11 H11B 107.8 . . ?
C16 C15 C14 116.0(5) . . ?
C16 C15 H15A 108.3 . . ?
C14 C15 H15A 108.3 . . ?
C16 C15 H15B 108.3 . . ?
C14 C15 H15B 108.3 . . ?
H15A C15 H15B 107.4 . . ?
C28 C27 C26B 114.0(7) . . ?
C28 C27 C26A 111.5(8) . . ?
C26B C27 C26A 37.0(7) . . ?
C15 C16 C17 111.7(6) . . ?
C15 C16 H16A 109.3 . . ?
C17 C16 H16A 109.3 . . ?
C15 C16 H16B 109.3 . . ?
C17 C16 H16B 109.3 . . ?
H16A C16 H16B 107.9 . . ?
C29B C29A C28 63(2) . . ?
C29B C29A C30 81(2) . . ?
C28 C29A C30 114.9(12) . . ?
C29B C28 C29A 32.5(9) . . ?
C29B C28 C27 121.0(10) . . ?
C29A C28 C27 118.1(9) . . ?
C26B C26A C25 68.4(11) . . ?
C26B C26A C27 69.0(12) . . ?
C25 C26A C27 111.4(9) . . ?
C29A C29B C28 84(3) . . ?
C29A C29B C30 70(2) . . ?
C28 C29B C30 119.5(13) . . ?
C26A C26B C25 69.1(11) . . ?
C26A C26B C27 74.0(14) . . ?
C25 C26B C27 114.6(10) . . ?

loop_
_geom_bond_atom_site_label_1
_geom_bond_atom_site_label_2
_geom_bond_distance
_geom_bond_site_symmetry_2
_geom_bond_publ_flag
Ag1 P2 2.4344(11) . ?
Ag1 P1 2.4376(12) . ?
Ag1 O1 2.454(4) . ?
P2 C31 1.842(4) . ?
P2 C25 1.853(5) . ?
P2 C1 1.854(4) . ?
P1 C7 1.849(5) . ?
P1 C19 1.848(4) . ?
P1 C13 1.862(5) . ?
C19 C20 1.520(6) . ?
C19 C24 1.526(6) . ?
C19 H19 1.0000 . ?
O1 N1 1.186(7) . ?
C1 C2 1.519(6) . ?
C1 C6 1.531(6) . ?
C1 H1 1.0000 . ?
C31 C36 1.521(6) . ?
C31 C32 1.527(6) . ?
C31 H31 1.0000 . ?
N1 O3 1.190(8) . ?
N1 O2 1.251(8) . ?
C7 C8 1.514(7) . ?
C7 C12 1.536(6) . ?
C7 H7 1.0000 . ?
C36 C35 1.531(7) . ?
C36 H36A 0.9900 . ?
C36 H36B 0.9900 . ?
C6 C5 1.522(7) . ?
C6 H6A 0.9900 . ?
C6 H6B 0.9900 . ?
C24 C23 1.522(7) . ?
C24 H24A 0.9900 . ?
C24 H24B 0.9900 . ?
C30 C25 1.510(7) . ?
C30 C29A 1.534(18) . ?
C30 C29B 1.609(19) . ?
C20 C21 1.514(6) . ?
C20 H20A 0.9900 . ?
C20 H20B 0.9900 . ?
C25 C26B 1.391(12) . ?
C25 C26A 1.398(12) . ?
C13 C18 1.473(7) . ?
C13 C14 1.508(7) . ?
C13 H13 1.0000 . ?
C2 C3 1.510(7) . ?
C2 H2A 0.9900 . ?
C2 H2B 0.9900 . ?
C14 C15 1.532(7) . ?
C14 H14A 0.9900 . ?
C14 H14B 0.9900 . ?
C12 C11 1.519(8) . ?
C12 H12A 0.9900 . ?
C12 H12B 0.9900 . ?
C32 C33 1.530(7) . ?
C32 H32A 0.9900 . ?
C32 H32B 0.9900 . ?
C21 C22 1.512(8) . ?
C21 H21A 0.9900 . ?
C21 H21B 0.9900 . ?
C3 C4 1.515(8) . ?
C3 H3A 0.9900 . ?
C3 H3B 0.9900 . ?
C23 C22 1.521(7) . ?
C23 H23A 0.9900 . ?
C23 H23B 0.9900 . ?
C5 C4 1.511(7) . ?
C5 H5A 0.9900 . ?
C5 H5B 0.9900 . ?
C8 C9 1.528(7) . ?
C8 H8A 0.9900 . ?
C8 H8B 0.9900 . ?
C35 C34 1.501(8) . ?
C35 H35A 0.9900 . ?
C35 H35B 0.9900 . ?
C4 H4A 0.9900 . ?
C4 H4B 0.9900 . ?
C9 C10 1.522(9) . ?
C9 H9A 0.9900 . ?
C9 H9B 0.9900 . ?
C34 C33 1.510(8) . ?
C34 H34A 0.9900 . ?
C34 H34B 0.9900 . ?
C33 H33A 0.9900 . ?
C33 H33B 0.9900 . ?
C22 H22A 0.9900 . ?
C22 H22B 0.9900 . ?
C17 C16 1.514(9) . ?
C17 C18 1.522(7) . ?
C17 H17A 0.9900 . ?
C17 H17B 0.9900 . ?
C18 H18A 0.9900 . ?
C18 H18B 0.9900 . ?
C10 C11 1.489(9) . ?
C10 H10A 0.9900 . ?
C10 H10B 0.9900 . ?
C11 H11A 0.9900 . ?
C11 H11B 0.9900 . ?
C15 C16 1.458(9) . ?
C15 H15A 0.9900 . ?
C15 H15B 0.9900 . ?
C27 C28 1.512(11) . ?
C27 C26B 1.568(15) . ?
C27 C26A 1.615(14) . ?
C16 H16A 0.9900 . ?
C16 H16B 0.9900 . ?
C29A C29B 0.782(19) . ?
C29A C28 1.449(19) . ?
C28 C29B 1.30(2) . ?
C26A C26B 1.011(18) . ?
